data_2020620
loop_
_publ_author_name
'Sirianni, Eric R.'
'Cummins, Daniel C.'
'Yap, Glenn P. A.'
'Theopold, Klaus H.'

_publ_section_title
;
 FcTp(<i>R</i>) (<i>R</i> = ^<i>i^</i>Pr or ^<i>t^</i>Bu):
 third-generation ferrocenyl scorpionates
;
_journal_coeditor_code FO3003
_journal_issue 11
_journal_name_full 'Acta Crystallographica Section C'
_journal_page_first 813
_journal_page_last 818
_journal_paper_doi 10.1107/S205322961601202X
_journal_volume 72
_journal_year 2016
_chemical_formula_iupac '[Co Fe (C5 H5) (C23 H31 B N6) I]'
_chemical_formula_moiety 'C28 H36 B Co Fe I N6'
_chemical_formula_sum 'C28 H36 B Co Fe I N6'
_chemical_formula_weight 709.12
_chemical_name_systematic '[Ferrocenyltris(3-isopropylpyrazol-1-yl-\k<i>N</i>^2^)borato]iodidocobalt(II)'
_space_group_crystal_system monoclinic
_space_group_IT_number 14
_space_group_name_Hall '-P 2yn'
_space_group_name_H-M_alt 'P 1 21/n 1'
_symmetry_space_group_name_Hall '-P 2yn'
_symmetry_space_group_name_H-M 'P 1 21/n 1'
_atom_sites_solution_hydrogens geom
_audit_creation_method SHELXL-2013
_cell_angle_alpha 90
_cell_angle_beta 99.7940(10)
_cell_angle_gamma 90
_cell_formula_units_Z 4
_cell_length_a 12.7937(8)
_cell_length_b 16.0612(10)
_cell_length_c 14.7531(9)
_cell_measurement_reflns_used 8355
_cell_measurement_temperature 200(2)
_cell_measurement_theta_max 22.65
_cell_measurement_theta_min 2.33
_cell_volume 2987.3(3)
_computing_cell_refinement
;
APEX2 (Bruker, 2006)
;
_computing_data_collection
;
APEX2 (Bruker, 2006)
;
_computing_data_reduction
;
APEX2 (Bruker, 2006)
;
_computing_molecular_graphics
;
APEX2 (Bruker, 2006)
;
_computing_publication_material
;
APEX2 (Bruker, 2006)
;
_computing_structure_refinement
;
APEX2 (Bruker, 2006)
;
_computing_structure_solution
;
APEX2 (Bruker, 2006)
;
_diffrn_ambient_temperature 200(2)
_diffrn_detector_area_resol_mean 8.33
_diffrn_measured_fraction_theta_full 1.000
_diffrn_measured_fraction_theta_max 1.000
_diffrn_measurement_device_type 'Bruker APEX-II CCD'
_diffrn_measurement_method '\f and \w scans'
_diffrn_radiation_type MoK\a
_diffrn_radiation_wavelength 0.71073
_diffrn_reflns_av_R_equivalents 0.0596
_diffrn_reflns_limit_h_max 16
_diffrn_reflns_limit_h_min -16
_diffrn_reflns_limit_k_max 20
_diffrn_reflns_limit_k_min -20
_diffrn_reflns_limit_l_max 19
_diffrn_reflns_limit_l_min -19
_diffrn_reflns_number 56247
_diffrn_reflns_theta_full 25.242
_diffrn_reflns_theta_max 27.517
_diffrn_reflns_theta_min 1.889
_exptl_absorpt_coefficient_mu 2.102
_exptl_absorpt_correction_T_max 0.7456
_exptl_absorpt_correction_T_min 0.6169
_exptl_absorpt_correction_type multi-scan
_exptl_absorpt_process_details
;
(APEX2; Bruker, 2006)
;
_exptl_crystal_colour green
_exptl_crystal_density_diffrn 1.577
_exptl_crystal_description block
_exptl_crystal_F_000 1428
_exptl_crystal_size_max 0.352
_exptl_crystal_size_mid 0.292
_exptl_crystal_size_min 0.114
_refine_diff_density_max 0.659
_refine_diff_density_min -1.321
_refine_ls_extinction_method none
_refine_ls_goodness_of_fit_ref 1.085
_refine_ls_hydrogen_treatment constr
_refine_ls_matrix_type full
_refine_ls_number_parameters 349
_refine_ls_number_reflns 6875
_refine_ls_number_restraints 0
_refine_ls_restrained_S_all 1.085
_refine_ls_R_factor_all 0.0472
_refine_ls_R_factor_gt 0.0323
_refine_ls_shift/su_max 0.001
_refine_ls_shift/su_mean 0.000
_refine_ls_structure_factor_coef Fsqd
_refine_ls_weighting_details 'w=1/[\s^2^(Fo^2^)+(0.0500P)^2^] where P=(Fo^2^+2Fc^2^)/3'
_refine_ls_weighting_scheme calc
_refine_ls_wR_factor_gt 0.0843
_refine_ls_wR_factor_ref 0.0933
_reflns_number_gt 5452
_reflns_number_total 6875
_reflns_threshold_expression 'I > 2\s(I)'
_cod_data_source_file fo3003sup1.cif
_cod_data_source_block 5
_cod_depositor_comments 'Adding full bibliography for 2020616--2020620.cif.'
_cod_database_code 2020620
_cod_database_fobs_code 2020620
_shelx_space_group_comment
;
The symmetry employed for this shelxl refinement is uniquely defined
by the following loop, which should always be used as a source of
symmetry information in preference to the above space-group names.
They are only intended as comments.
;
_shelx_estimated_absorpt_t_min 0.525
_shelx_estimated_absorpt_t_max 0.796
_shelxl_version_number .2013

loop_
_space_group_symop_operation_xyz
'x, y, z'
'-x+1/2, y+1/2, -z+1/2'
'-x, -y, -z'
'x-1/2, -y-1/2, z-1/2'

loop_
_atom_site_type_symbol
_atom_site_label
_atom_site_fract_x
_atom_site_fract_y
_atom_site_fract_z
_atom_site_U_iso_or_equiv
_atom_site_adp_type
_atom_site_calc_flag
_atom_site_occupancy
Co Co1 0.81448(3) 0.89081(2) 0.73131(3) 0.02153(10) Uani d 1
I I1 1.01128(2) 0.86024(2) 0.76819(2) 0.04107(9) Uani d 1
Fe Fe1 0.34078(3) 1.01705(2) 0.69716(3) 0.02238(10) Uani d 1
B B1 0.5809(2) 0.93189(19) 0.6868(2) 0.0208(6) Uani d 1
N N1 0.71493(17) 0.82665(14) 0.63763(15) 0.0238(5) Uani d 1
N N2 0.61504(17) 0.86058(13) 0.62436(15) 0.0213(5) Uani d 1
N N3 0.71710(17) 0.88329(14) 0.82450(15) 0.0222(5) Uani d 1
N N4 0.61392(17) 0.90423(13) 0.78988(15) 0.0218(5) Uani d 1
N N5 0.75934(16) 1.00383(13) 0.68634(15) 0.0210(5) Uani d 1
N N6 0.64970(16) 1.01050(13) 0.67568(15) 0.0214(5) Uani d 1
C C1 0.8723(4) 0.7437(3) 0.5025(3) 0.0914(18) Uani d 1
H H1A 0.8900 0.8026 0.5137 0.137 Uiso calc 1
H H1D 0.8285 0.7375 0.4416 0.137 Uiso calc 1
H H1B 0.9377 0.7114 0.5050 0.137 Uiso calc 1
C C2 0.7819(3) 0.6205(2) 0.5615(3) 0.0632(12) Uani d 1
H H2A 0.7548 0.6000 0.6156 0.095 Uiso calc 1
H H2B 0.8447 0.5883 0.5533 0.095 Uiso calc 1
H H2D 0.7271 0.6144 0.5068 0.095 Uiso calc 1
C C3 0.8119(3) 0.71240(19) 0.5750(2) 0.0371(7) Uani d 1
H H3A 0.8591 0.7181 0.6361 0.045 Uiso calc 1
C C4 0.7146(2) 0.76389(17) 0.57735(19) 0.0268(6) Uani d 1
C C5 0.6139(2) 0.75808(18) 0.5241(2) 0.0323(7) Uani d 1
H H5A 0.5911 0.7197 0.4758 0.039 Uiso calc 1
C C6 0.5544(2) 0.81918(17) 0.55572(19) 0.0273(6) Uani d 1
H H6A 0.4819 0.8304 0.5327 0.033 Uiso calc 1
C C7 0.8085(2) 0.79112(19) 1.0535(2) 0.0353(7) Uani d 1
H H7A 0.7730 0.7398 1.0291 0.053 Uiso calc 1
H H7B 0.7639 0.8205 1.0909 0.053 Uiso calc 1
H H7C 0.8768 0.7773 1.0916 0.053 Uiso calc 1
C C8 0.8901(3) 0.9243(2) 1.0084(2) 0.0394(8) Uani d 1
H H8A 0.9024 0.9579 0.9558 0.059 Uiso calc 1
H H8B 0.9583 0.9079 1.0448 0.059 Uiso calc 1
H H8C 0.8499 0.9571 1.0468 0.059 Uiso calc 1
C C9 0.8272(2) 0.84674(18) 0.9740(2) 0.0277(6) Uani d 1
H H9A 0.8699 0.8144 0.9354 0.033 Uiso calc 1
C C10 0.7237(2) 0.86927(16) 0.91468(18) 0.0226(6) Uani d 1
C C11 0.6234(2) 0.88090(18) 0.93821(19) 0.0272(6) Uani d 1
H H11A 0.6048 0.8746 0.9975 0.033 Uiso calc 1
C C12 0.5576(2) 0.90316(17) 0.85902(19) 0.0261(6) Uani d 1
H H12A 0.4843 0.9158 0.8537 0.031 Uiso calc 1
C C13 0.9522(3) 1.0741(3) 0.6001(2) 0.0571(11) Uani d 1
H H13D 0.9303 1.0173 0.5816 0.086 Uiso calc 1
H H13A 1.0296 1.0783 0.6081 0.086 Uiso calc 1
H H13B 0.9202 1.1133 0.5523 0.086 Uiso calc 1
C C14 0.9465(3) 1.1830(2) 0.7213(3) 0.0502(10) Uani d 1
H H14A 0.9259 1.1931 0.7814 0.075 Uiso calc 1
H H14B 0.9102 1.2228 0.6764 0.075 Uiso calc 1
H H14C 1.0234 1.1899 0.7265 0.075 Uiso calc 1
C C15 0.9158(2) 1.09508(17) 0.6901(2) 0.0264(6) Uani d 1
H H15A 0.9526 1.0561 0.7380 0.032 Uiso calc 1
C C16 0.7980(2) 1.08080(17) 0.68257(18) 0.0230(6) Uani d 1
C C17 0.7155(2) 1.13780(17) 0.6709(2) 0.0294(6) Uani d 1
H H17A 0.7208 1.1966 0.6662 0.035 Uiso calc 1
C C18 0.6242(2) 1.09169(17) 0.66745(19) 0.0254(6) Uani d 1
H H18A 0.5544 1.1137 0.6604 0.031 Uiso calc 1
C C19 0.4575(2) 0.94546(16) 0.65524(18) 0.0221(6) Uani d 1
C C20 0.4068(2) 0.99755(18) 0.58160(18) 0.0275(6) Uani d 1
H H20A 0.4433 1.0410 0.5498 0.033 Uiso calc 1
C C21 0.2969(2) 0.9808(2) 0.5636(2) 0.0325(7) Uani d 1
H H21A 0.2434 1.0092 0.5163 0.039 Uiso calc 1
C C22 0.2759(2) 0.91700(19) 0.6228(2) 0.0325(7) Uani d 1
H H22A 0.2049 0.8920 0.6251 0.039 Uiso calc 1
C C23 0.3729(2) 0.89431(17) 0.6791(2) 0.0262(6) Uani d 1
H H23A 0.3813 0.8508 0.7283 0.031 Uiso calc 1
C C24 0.4034(2) 1.0862(2) 0.8091(2) 0.0387(8) Uani d 1
H H24A 0.4793 1.0862 0.8399 0.046 Uiso calc 1
C C25 0.3585(3) 1.13888(19) 0.7371(3) 0.0393(8) Uani d 1
H H25A 0.3970 1.1826 0.7075 0.047 Uiso calc 1
C C26 0.2496(2) 1.11883(19) 0.7126(2) 0.0371(7) Uani d 1
H H26A 0.1976 1.1461 0.6632 0.045 Uiso calc 1
C C27 0.2276(2) 1.0536(2) 0.7706(2) 0.0345(7) Uani d 1
H H27A 0.1571 1.0265 0.7693 0.041 Uiso calc 1
C C28 0.3225(2) 1.0333(2) 0.8311(2) 0.0357(7) Uani d 1
H H28A 0.3310 0.9896 0.8800 0.043 Uiso calc 1

loop_
_atom_site_aniso_label
_atom_site_aniso_U_11
_atom_site_aniso_U_22
_atom_site_aniso_U_33
_atom_site_aniso_U_12
_atom_site_aniso_U_13
_atom_site_aniso_U_23
Co1 0.01928(18) 0.02067(19) 0.0252(2) 0.00151(14) 0.00538(14) 0.00102(15)
I1 0.02319(11) 0.03791(13) 0.06212(17) 0.00718(8) 0.00726(10) 0.01130(10)
Fe1 0.01782(19) 0.0258(2) 0.0239(2) -0.00050(15) 0.00475(15) -0.00378(16)
B1 0.0227(15) 0.0226(15) 0.0184(15) -0.0009(12) 0.0073(12) -0.0006(12)
N1 0.0230(11) 0.0220(11) 0.0275(13) 0.0027(9) 0.0071(9) -0.0002(10)
N2 0.0197(11) 0.0221(11) 0.0229(12) -0.0005(9) 0.0060(9) -0.0026(9)
N3 0.0188(11) 0.0230(11) 0.0247(12) -0.0007(9) 0.0036(9) 0.0010(9)
N4 0.0174(10) 0.0241(12) 0.0237(12) -0.0001(9) 0.0033(9) 0.0010(9)
N5 0.0169(10) 0.0233(11) 0.0232(12) 0.0006(9) 0.0042(9) 0.0009(9)
N6 0.0165(10) 0.0222(11) 0.0255(12) 0.0015(9) 0.0036(9) 0.0024(9)
C1 0.087(3) 0.099(4) 0.107(4) 0.051(3) 0.071(3) 0.040(3)
C2 0.068(3) 0.036(2) 0.078(3) 0.0209(19) -0.007(2) -0.020(2)
C3 0.0395(18) 0.0345(17) 0.0386(18) 0.0113(14) 0.0099(14) -0.0056(14)
C4 0.0317(15) 0.0241(14) 0.0262(15) -0.0002(12) 0.0094(12) -0.0022(11)
C5 0.0356(16) 0.0289(15) 0.0324(16) -0.0011(13) 0.0060(13) -0.0097(13)
C6 0.0261(14) 0.0284(15) 0.0281(15) -0.0037(12) 0.0070(12) -0.0018(12)
C7 0.0425(18) 0.0315(16) 0.0307(17) 0.0075(14) 0.0026(14) 0.0062(13)
C8 0.0347(17) 0.0389(18) 0.0412(19) -0.0069(14) -0.0031(14) -0.0007(15)
C9 0.0271(14) 0.0300(15) 0.0252(15) 0.0029(12) 0.0027(12) 0.0015(12)
C10 0.0258(14) 0.0183(13) 0.0236(14) -0.0008(10) 0.0044(11) 0.0006(10)
C11 0.0288(15) 0.0342(16) 0.0196(14) -0.0006(12) 0.0071(11) 0.0015(12)
C12 0.0250(14) 0.0294(15) 0.0253(15) 0.0003(12) 0.0085(11) 0.0016(12)
C13 0.0330(18) 0.092(3) 0.048(2) -0.024(2) 0.0129(16) -0.017(2)
C14 0.0323(17) 0.0342(19) 0.081(3) -0.0092(15) 0.0004(17) -0.0149(18)
C15 0.0234(14) 0.0237(14) 0.0313(16) -0.0019(11) 0.0022(12) 0.0017(12)
C16 0.0242(14) 0.0230(13) 0.0216(14) -0.0026(11) 0.0031(11) -0.0007(11)
C17 0.0299(15) 0.0200(14) 0.0383(17) 0.0006(11) 0.0058(13) 0.0038(12)
C18 0.0234(14) 0.0234(14) 0.0304(15) 0.0044(11) 0.0072(11) 0.0027(11)
C19 0.0208(13) 0.0249(14) 0.0222(14) -0.0013(11) 0.0080(11) -0.0045(11)
C20 0.0240(14) 0.0376(16) 0.0209(14) 0.0035(12) 0.0039(11) -0.0018(12)
C21 0.0251(14) 0.0462(18) 0.0244(15) 0.0045(13) -0.0008(12) -0.0053(13)
C22 0.0237(14) 0.0379(17) 0.0348(17) -0.0047(13) 0.0023(12) -0.0144(14)
C23 0.0257(14) 0.0225(14) 0.0313(16) -0.0040(11) 0.0075(12) -0.0062(12)
C24 0.0266(15) 0.0463(19) 0.0420(19) 0.0016(14) 0.0026(13) -0.0228(16)
C25 0.0384(18) 0.0262(16) 0.057(2) -0.0043(14) 0.0185(16) -0.0090(15)
C26 0.0338(17) 0.0336(17) 0.0444(19) 0.0106(13) 0.0081(14) -0.0044(14)
C27 0.0288(15) 0.0381(17) 0.0399(18) 0.0013(13) 0.0152(13) -0.0111(14)
C28 0.0408(18) 0.0428(18) 0.0256(16) 0.0076(15) 0.0113(13) -0.0087(13)

loop_
_atom_type_symbol
_atom_type_description
_atom_type_scat_dispersion_real
_atom_type_scat_dispersion_imag
_atom_type_scat_source
C C 0.0033 0.0016 'International Tables Vol C Tables 4.2.6.8 and 6.1.1.4'
H H 0.0000 0.0000 'International Tables Vol C Tables 4.2.6.8 and 6.1.1.4'
N N 0.0061 0.0033 'International Tables Vol C Tables 4.2.6.8 and 6.1.1.4'
B B 0.0013 0.0007 'International Tables Vol C Tables 4.2.6.8 and 6.1.1.4'
Fe Fe 0.3463 0.8444 'International Tables Vol C Tables 4.2.6.8 and 6.1.1.4'
Co Co 0.3494 0.9721 'International Tables Vol C Tables 4.2.6.8 and 6.1.1.4'
I I -0.4742 1.8119 'International Tables Vol C Tables 4.2.6.8 and 6.1.1.4'

loop_
_geom_angle_atom_site_label_1
_geom_angle_atom_site_label_2
_geom_angle_atom_site_label_3
_geom_angle
N1 Co1 N3 92.63(9)
N1 Co1 N5 95.18(9)
N3 Co1 N5 93.22(9)
N1 Co1 I1 122.82(6)
N3 Co1 I1 123.43(6)
N5 Co1 I1 121.61(6)
C27 Fe1 C24 68.20(12)
C27 Fe1 C21 119.50(12)
C24 Fe1 C21 160.71(14)
C27 Fe1 C23 121.69(12)
C24 Fe1 C23 124.93(13)
C21 Fe1 C23 68.10(12)
C27 Fe1 C22 104.63(13)
C24 Fe1 C22 158.88(14)
C21 Fe1 C22 40.20(12)
C23 Fe1 C22 40.67(11)
C27 Fe1 C26 40.43(13)
C24 Fe1 C26 68.07(13)
C21 Fe1 C26 105.51(13)
C23 Fe1 C26 156.76(12)
C22 Fe1 C26 120.16(13)
C27 Fe1 C28 40.64(12)
C24 Fe1 C28 40.65(13)
C21 Fe1 C28 155.77(13)
C23 Fe1 C28 107.95(13)
C22 Fe1 C28 121.16(13)
C26 Fe1 C28 68.21(13)
C27 Fe1 C25 67.95(13)
C24 Fe1 C25 40.16(14)
C21 Fe1 C25 123.36(14)
C23 Fe1 C25 161.29(13)
C22 Fe1 C25 157.42(14)
C26 Fe1 C25 40.52(13)
C28 Fe1 C25 67.95(14)
C27 Fe1 C20 156.40(12)
C24 Fe1 C20 126.59(13)
C21 Fe1 C20 40.35(11)
C23 Fe1 C20 67.89(12)
C22 Fe1 C20 67.66(12)
C26 Fe1 C20 122.58(13)
C28 Fe1 C20 162.40(12)
C25 Fe1 C20 110.15(13)
C27 Fe1 C19 159.62(12)
C24 Fe1 C19 110.03(12)
C21 Fe1 C19 69.23(11)
C23 Fe1 C19 41.39(10)
C22 Fe1 C19 69.41(11)
C26 Fe1 C19 159.43(12)
C28 Fe1 C19 124.67(12)
C25 Fe1 C19 124.73(12)
C20 Fe1 C19 40.87(10)
N6 B1 N4 105.4(2)
N6 B1 N2 108.0(2)
N4 B1 N2 107.7(2)
N6 B1 C19 114.1(2)
N4 B1 C19 114.4(2)
N2 B1 C19 106.8(2)
C4 N1 N2 107.8(2)
C4 N1 Co1 140.72(19)
N2 N1 Co1 111.25(16)
C6 N2 N1 108.4(2)
C6 N2 B1 128.2(2)
N1 N2 B1 123.3(2)
C10 N3 N4 107.8(2)
C10 N3 Co1 138.47(18)
N4 N3 Co1 113.53(16)
C12 N4 N3 108.6(2)
C12 N4 B1 130.3(2)
N3 N4 B1 120.8(2)
C16 N5 N6 107.3(2)
C16 N5 Co1 137.29(18)
N6 N5 Co1 113.35(16)
C18 N6 N5 108.1(2)
C18 N6 B1 131.3(2)
N5 N6 B1 120.1(2)
C3 C1 H1A 109.5
C3 C1 H1D 109.5
H1A C1 H1D 109.5
C3 C1 H1B 109.5
H1A C1 H1B 109.5
H1D C1 H1B 109.5
C3 C2 H2A 109.5
C3 C2 H2B 109.5
H2A C2 H2B 109.5
C3 C2 H2D 109.5
H2A C2 H2D 109.5
H2B C2 H2D 109.5
C4 C3 C1 111.1(3)
C4 C3 C2 110.2(3)
C1 C3 C2 112.1(3)
C4 C3 H3A 107.8
C1 C3 H3A 107.8
C2 C3 H3A 107.8
N1 C4 C5 108.7(2)
N1 C4 C3 121.3(3)
C5 C4 C3 129.9(3)
C6 C5 C4 105.9(3)
C6 C5 H5A 127.1
C4 C5 H5A 127.1
N2 C6 C5 109.2(2)
N2 C6 H6A 125.4
C5 C6 H6A 125.4
C9 C7 H7A 109.5
C9 C7 H7B 109.5
H7A C7 H7B 109.5
C9 C7 H7C 109.5
H7A C7 H7C 109.5
H7B C7 H7C 109.5
C9 C8 H8A 109.5
C9 C8 H8B 109.5
H8A C8 H8B 109.5
C9 C8 H8C 109.5
H8A C8 H8C 109.5
H8B C8 H8C 109.5
C10 C9 C8 111.1(2)
C10 C9 C7 110.6(2)
C8 C9 C7 111.4(3)
C10 C9 H9A 107.8
C8 C9 H9A 107.8
C7 C9 H9A 107.8
N3 C10 C11 108.6(2)
N3 C10 C9 121.4(2)
C11 C10 C9 130.0(3)
C12 C11 C10 106.3(2)
C12 C11 H11A 126.8
C10 C11 H11A 126.8
N4 C12 C11 108.7(2)
N4 C12 H12A 125.7
C11 C12 H12A 125.7
C15 C13 H13D 109.5
C15 C13 H13A 109.5
H13D C13 H13A 109.5
C15 C13 H13B 109.5
H13D C13 H13B 109.5
H13A C13 H13B 109.5
C15 C14 H14A 109.5
C15 C14 H14B 109.5
H14A C14 H14B 109.5
C15 C14 H14C 109.5
H14A C14 H14C 109.5
H14B C14 H14C 109.5
C16 C15 C14 111.6(2)
C16 C15 C13 110.7(2)
C14 C15 C13 111.7(3)
C16 C15 H15A 107.5
C14 C15 H15A 107.5
C13 C15 H15A 107.5
N5 C16 C17 109.7(2)
N5 C16 C15 120.6(2)
C17 C16 C15 129.7(2)
C18 C17 C16 105.8(2)
C18 C17 H17A 127.1
C16 C17 H17A 127.1
N6 C18 C17 109.1(2)
N6 C18 H18A 125.5
C17 C18 H18A 125.5
C20 C19 C23 104.7(2)
C20 C19 B1 127.0(2)
C23 C19 B1 126.8(2)
C20 C19 Fe1 69.20(15)
C23 C19 Fe1 68.54(15)
B1 C19 Fe1 136.52(19)
C21 C20 C19 109.8(3)
C21 C20 Fe1 69.39(16)
C19 C20 Fe1 69.93(15)
C21 C20 H20A 125.1
C19 C20 H20A 125.1
Fe1 C20 H20A 125.1
C22 C21 C20 108.1(3)
C22 C21 Fe1 69.93(16)
C20 C21 Fe1 70.26(16)
C22 C21 H21A 125.9
C20 C21 H21A 125.9
Fe1 C21 H21A 125.9
C21 C22 C23 108.2(3)
C21 C22 Fe1 69.87(17)
C23 C22 Fe1 69.65(16)
C21 C22 H22A 125.9
C23 C22 H22A 125.9
Fe1 C22 H22A 125.9
C22 C23 C19 109.1(3)
C22 C23 Fe1 69.68(16)
C19 C23 Fe1 70.07(15)
C22 C23 H23A 125.5
C19 C23 H23A 125.5
Fe1 C23 H23A 125.5
C25 C24 C28 108.3(3)
C25 C24 Fe1 70.19(18)
C28 C24 Fe1 69.93(17)
C25 C24 H24A 125.9
C28 C24 H24A 125.9
Fe1 C24 H24A 125.9
C24 C25 C26 108.3(3)
C24 C25 Fe1 69.65(17)
C26 C25 Fe1 69.69(17)
C24 C25 H25A 125.8
C26 C25 H25A 125.8
Fe1 C25 H25A 125.8
C27 C26 C25 107.6(3)
C27 C26 Fe1 69.50(17)
C25 C26 Fe1 69.79(17)
C27 C26 H26A 126.2
C25 C26 H26A 126.2
Fe1 C26 H26A 126.2
C26 C27 C28 108.4(3)
C26 C27 Fe1 70.07(17)
C28 C27 Fe1 70.01(17)
C26 C27 H27A 125.8
C28 C27 H27A 125.8
Fe1 C27 H27A 125.8
C24 C28 C27 107.3(3)
C24 C28 Fe1 69.42(17)
C27 C28 Fe1 69.35(17)
C24 C28 H28A 126.3
C27 C28 H28A 126.3
Fe1 C28 H28A 126.3

loop_
_geom_bond_atom_site_label_1
_geom_bond_atom_site_label_2
_geom_bond_distance
_geom_bond_publ_flag
Co1 N1 1.999(2) y
Co1 N3 2.010(2) y
Co1 N5 2.018(2) y
Co1 I1 2.5319(4) y
Fe1 C27 2.036(3) ?
Fe1 C24 2.038(3) ?
Fe1 C21 2.040(3) ?
Fe1 C23 2.040(3) ?
Fe1 C22 2.041(3) ?
Fe1 C26 2.044(3) ?
Fe1 C28 2.045(3) ?
Fe1 C25 2.045(3) ?
Fe1 C20 2.051(3) ?
Fe1 C19 2.061(3) ?
B1 N6 1.564(4) ?
B1 N4 1.572(4) ?
B1 N2 1.577(4) ?
B1 C19 1.584(4) ?
N1 C4 1.344(3) ?
N1 N2 1.372(3) ?
N2 C6 1.342(3) ?
N3 C10 1.338(3) ?
N3 N4 1.374(3) ?
N4 C12 1.345(3) ?
N5 C16 1.336(3) ?
N5 N6 1.389(3) ?
N6 C18 1.345(3) ?
C1 C3 1.509(5) ?
C1 H1A 0.9800 ?
C1 H1D 0.9800 ?
C1 H1B 0.9800 ?
C2 C3 1.529(5) ?
C2 H2A 0.9800 ?
C2 H2B 0.9800 ?
C2 H2D 0.9800 ?
C3 C4 1.499(4) ?
C3 H3A 1.0000 ?
C4 C5 1.394(4) ?
C5 C6 1.371(4) ?
C5 H5A 0.9500 ?
C6 H6A 0.9500 ?
C7 C9 1.525(4) ?
C7 H7A 0.9800 ?
C7 H7B 0.9800 ?
C7 H7C 0.9800 ?
C8 C9 1.523(4) ?
C8 H8A 0.9800 ?
C8 H8B 0.9800 ?
C8 H8C 0.9800 ?
C9 C10 1.501(4) ?
C9 H9A 1.0000 ?
C10 C11 1.397(4) ?
C11 C12 1.366(4) ?
C11 H11A 0.9500 ?
C12 H12A 0.9500 ?
C13 C15 1.518(4) ?
C13 H13D 0.9800 ?
C13 H13A 0.9800 ?
C13 H13B 0.9800 ?
C14 C15 1.517(4) ?
C14 H14A 0.9800 ?
C14 H14B 0.9800 ?
C14 H14C 0.9800 ?
C15 C16 1.510(4) ?
C15 H15A 1.0000 ?
C16 C17 1.385(4) ?
C17 C18 1.377(4) ?
C17 H17A 0.9500 ?
C18 H18A 0.9500 ?
C19 C20 1.436(4) ?
C19 C23 1.449(4) ?
C20 C21 1.411(4) ?
C20 H20A 1.0000 ?
C21 C22 1.402(4) ?
C21 H21A 1.0000 ?
C22 C23 1.418(4) ?
C22 H22A 1.0000 ?
C23 H23A 1.0000 ?
C24 C25 1.402(5) ?
C24 C28 1.418(5) ?
C24 H24A 1.0000 ?
C25 C26 1.416(4) ?
C25 H25A 1.0000 ?
C26 C27 1.410(5) ?
C26 H26A 1.0000 ?
C27 C28 1.417(4) ?
C27 H27A 1.0000 ?
C28 H28A 1.0000 ?

loop_
_geom_torsion_atom_site_label_1
_geom_torsion_atom_site_label_2
_geom_torsion_atom_site_label_3
_geom_torsion_atom_site_label_4
_geom_torsion
C4 N1 N2 C6 -0.6(3)
Co1 N1 N2 C6 175.01(18)
C4 N1 N2 B1 175.5(2)
Co1 N1 N2 B1 -8.9(3)
N6 B1 N2 C6 -121.8(3)
N4 B1 N2 C6 124.8(3)
C19 B1 N2 C6 1.4(4)
N6 B1 N2 N1 63.0(3)
N4 B1 N2 N1 -50.4(3)
C19 B1 N2 N1 -173.8(2)
C10 N3 N4 C12 0.1(3)
Co1 N3 N4 C12 -175.46(17)
C10 N3 N4 B1 174.9(2)
Co1 N3 N4 B1 -0.7(3)
N6 B1 N4 C12 114.2(3)
N2 B1 N4 C12 -130.7(3)
C19 B1 N4 C12 -12.1(4)
N6 B1 N4 N3 -59.3(3)
N2 B1 N4 N3 55.8(3)
C19 B1 N4 N3 174.4(2)
C16 N5 N6 C18 -1.2(3)
Co1 N5 N6 C18 165.45(17)
C16 N5 N6 B1 -173.8(2)
Co1 N5 N6 B1 -7.2(3)
N4 B1 N6 C18 -106.6(3)
N2 B1 N6 C18 138.5(3)
C19 B1 N6 C18 19.9(4)
N4 B1 N6 N5 64.0(3)
N2 B1 N6 N5 -50.9(3)
C19 B1 N6 N5 -169.5(2)
N2 N1 C4 C5 0.7(3)
Co1 N1 C4 C5 -172.8(2)
N2 N1 C4 C3 -178.8(2)
Co1 N1 C4 C3 7.7(5)
C1 C3 C4 N1 -96.4(4)
C2 C3 C4 N1 138.8(3)
C1 C3 C4 C5 84.2(5)
C2 C3 C4 C5 -40.6(5)
N1 C4 C5 C6 -0.6(3)
C3 C4 C5 C6 178.9(3)
N1 N2 C6 C5 0.2(3)
B1 N2 C6 C5 -175.6(2)
C4 C5 C6 N2 0.2(3)
N4 N3 C10 C11 0.3(3)
Co1 N3 C10 C11 174.2(2)
N4 N3 C10 C9 -178.6(2)
Co1 N3 C10 C9 -4.7(4)
C8 C9 C10 N3 86.1(3)
C7 C9 C10 N3 -149.5(3)
C8 C9 C10 C11 -92.5(4)
C7 C9 C10 C11 31.8(4)
N3 C10 C11 C12 -0.6(3)
C9 C10 C11 C12 178.2(3)
N3 N4 C12 C11 -0.6(3)
B1 N4 C12 C11 -174.7(3)
C10 C11 C12 N4 0.7(3)
N6 N5 C16 C17 0.8(3)
Co1 N5 C16 C17 -160.9(2)
N6 N5 C16 C15 -178.8(2)
Co1 N5 C16 C15 19.5(4)
C14 C15 C16 N5 -157.7(3)
C13 C15 C16 N5 77.3(3)
C14 C15 C16 C17 22.8(4)
C13 C15 C16 C17 -102.2(4)
N5 C16 C17 C18 -0.2(3)
C15 C16 C17 C18 179.4(3)
N5 N6 C18 C17 1.1(3)
B1 N6 C18 C17 172.6(3)
C16 C17 C18 N6 -0.6(3)
N6 B1 C19 C20 33.7(4)
N4 B1 C19 C20 155.3(3)
N2 B1 C19 C20 -85.6(3)
N6 B1 C19 C23 -162.1(2)
N4 B1 C19 C23 -40.5(4)
N2 B1 C19 C23 78.7(3)
N6 B1 C19 Fe1 -64.9(3)
N4 B1 C19 Fe1 56.7(4)
N2 B1 C19 Fe1 175.8(2)
C23 C19 C20 C21 1.7(3)
B1 C19 C20 C21 168.7(3)
Fe1 C19 C20 C21 -58.0(2)
C23 C19 C20 Fe1 59.70(17)
B1 C19 C20 Fe1 -133.3(3)
C19 C20 C21 C22 -1.6(3)
Fe1 C20 C21 C22 -59.9(2)
C19 C20 C21 Fe1 58.3(2)
C20 C21 C22 C23 0.8(3)
Fe1 C21 C22 C23 -59.3(2)
C20 C21 C22 Fe1 60.1(2)
C21 C22 C23 C19 0.3(3)
Fe1 C22 C23 C19 -59.17(19)
C21 C22 C23 Fe1 59.5(2)
C20 C19 C23 C22 -1.2(3)
B1 C19 C23 C22 -168.2(2)
Fe1 C19 C23 C22 58.9(2)
C20 C19 C23 Fe1 -60.14(18)
B1 C19 C23 Fe1 132.8(3)
C28 C24 C25 C26 -0.7(3)
Fe1 C24 C25 C26 59.1(2)
C28 C24 C25 Fe1 -59.8(2)
C24 C25 C26 C27 0.3(3)
Fe1 C25 C26 C27 59.4(2)
C24 C25 C26 Fe1 -59.1(2)
C25 C26 C27 C28 0.2(3)
Fe1 C26 C27 C28 59.8(2)
C25 C26 C27 Fe1 -59.6(2)
C25 C24 C28 C27 0.7(3)
Fe1 C24 C28 C27 -59.2(2)
C25 C24 C28 Fe1 60.0(2)
C26 C27 C28 C24 -0.6(3)
Fe1 C27 C28 C24 59.2(2)
C26 C27 C28 Fe1 -59.8(2)
